data_7151806
loop_
_publ_author_name
'Yella, Ramesh'
'Khatun, Nilufa'
'Rout, Saroj Kumar'
'Patel, Bhisma K.'

_publ_section_title
;
 Tandem regioselective synthesis of tetrazoles and related heterocycles
 using iodine.
;
_journal_issue 9
_journal_name_full 'Organic &amp; biomolecular chemistry'
_journal_page_first 3235
_journal_page_last 3245
_journal_paper_doi 10.1039/c0ob01007c
_journal_volume 9
_journal_year 2011
_chemical_formula_moiety 'C13 H9 Cl2 N5'
_chemical_formula_sum 'C13 H9 Cl2 N5'
_chemical_formula_weight 306.15
_chemical_name_systematic
;
?
;
_space_group_IT_number 2
_symmetry_cell_setting triclinic
_symmetry_space_group_name_Hall '-P 1'
_symmetry_space_group_name_H-M 'P -1'
_atom_sites_solution_hydrogens geom
_atom_sites_solution_primary direct
_atom_sites_solution_secondary difmap
_audit_creation_method SHELXL-97
_cell_angle_alpha 81.772(2)
_cell_angle_beta 70.996(2)
_cell_angle_gamma 76.860(2)
_cell_formula_units_Z 2
_cell_length_a 7.3229(2)
_cell_length_b 9.8303(3)
_cell_length_c 10.1610(3)
_cell_measurement_reflns_used 5469
_cell_measurement_temperature 296(2)
_cell_measurement_theta_max 28.26
_cell_measurement_theta_min 2.90
_cell_volume 671.58(4)
_computing_cell_refinement 'Bruker SMART'
_computing_data_collection 'Bruker SMART'
_computing_data_reduction 'Bruker SAINT'
_computing_molecular_graphics 'Bruker SHELXTL'
_computing_publication_material 'Bruker SHELXTL'
_computing_structure_refinement 'Bruker SHELXTL'
_computing_structure_solution 'Bruker SHELXTL'
_diffrn_ambient_temperature 296(2)
_diffrn_measured_fraction_theta_full 0.981
_diffrn_measured_fraction_theta_max 0.981
_diffrn_measurement_device_type 'CCD area detector'
_diffrn_measurement_method 'phi and omega scans'
_diffrn_radiation_monochromator graphite
_diffrn_radiation_source 'fine-focus sealed tube'
_diffrn_radiation_type MoK\a
_diffrn_radiation_wavelength 0.71073
_diffrn_reflns_av_R_equivalents 0.0704
_diffrn_reflns_av_sigmaI/netI 0.0474
_diffrn_reflns_limit_h_max 9
_diffrn_reflns_limit_h_min -9
_diffrn_reflns_limit_k_max 12
_diffrn_reflns_limit_k_min -13
_diffrn_reflns_limit_l_max 11
_diffrn_reflns_limit_l_min -13
_diffrn_reflns_number 9197
_diffrn_reflns_theta_full 28.31
_diffrn_reflns_theta_max 28.31
_diffrn_reflns_theta_min 2.13
_exptl_absorpt_coefficient_mu 0.479
_exptl_absorpt_correction_type none
_exptl_crystal_colour yellow
_exptl_crystal_density_diffrn 1.514
_exptl_crystal_density_meas 1.514
_exptl_crystal_density_method 'not measured'
_exptl_crystal_description block
_exptl_crystal_F_000 312
_exptl_crystal_size_max 0.40
_exptl_crystal_size_mid 0.30
_exptl_crystal_size_min 0.20
_refine_diff_density_max 0.387
_refine_diff_density_min -0.268
_refine_diff_density_rms 0.045
_refine_ls_extinction_coef 0.050(7)
_refine_ls_extinction_expression Fc^*^=kFc[1+0.001xFc^2^\l^3^/sin(2\q)]^-1/4^
_refine_ls_extinction_method SHELXL
_refine_ls_goodness_of_fit_ref 1.079
_refine_ls_hydrogen_treatment mixed
_refine_ls_matrix_type full
_refine_ls_number_parameters 186
_refine_ls_number_reflns 3280
_refine_ls_number_restraints 0
_refine_ls_restrained_S_all 1.079
_refine_ls_R_factor_all 0.0472
_refine_ls_R_factor_gt 0.0406
_refine_ls_shift/su_max 0.004
_refine_ls_shift/su_mean 0.000
_refine_ls_structure_factor_coef Fsqd
_refine_ls_weighting_details 'calc w=1/[\s^2^(Fo^2^)+(0.0573P)^2^+0.1167P] where P=(Fo^2^+2Fc^2^)/3'
_refine_ls_weighting_scheme calc
_refine_ls_wR_factor_gt 0.1172
_refine_ls_wR_factor_ref 0.1242
_reflns_number_gt 2756
_reflns_number_total 3341
_reflns_threshold_expression >2sigma(I)
_cod_data_source_file c0ob01007c.txt
_cod_data_source_block 7b
_cod_depositor_comments
;
The following automatic conversions were performed:
'_symmetry_cell_setting' value 'Triclinic' changed to 'triclinic'
according to '/home/saulius/struct/CIF-dictionaries/cif_core.dic'
dictionary named 'cif_core.dic' version 2.4.1 from 2010-06-29.

Automatic conversion script
Id: cif_fix_enum 1555 2011-01-17 13:19:09Z saulius 
;
_cod_database_code 7151806

loop_
_symmetry_equiv_pos_as_xyz
'x, y, z'
'-x, -y, -z'

loop_
_atom_site_label
_atom_site_type_symbol
_atom_site_fract_x
_atom_site_fract_y
_atom_site_fract_z
_atom_site_U_iso_or_equiv
_atom_site_adp_type
_atom_site_occupancy
_atom_site_symmetry_multiplicity
_atom_site_calc_flag
_atom_site_refinement_flags
_atom_site_disorder_assembly
_atom_site_disorder_group
Cl1 Cl 1.12069(8) 0.54198(5) 0.27397(6) 0.06821(19) Uani 1 1 d . . .
Cl2 Cl 0.33696(7) 1.13966(6) 0.29135(6) 0.06812(19) Uani 1 1 d . . .
N1 N 0.98776(17) 0.81415(12) 0.12742(14) 0.0417(3) Uani 1 1 d . . .
N5 N 0.7384(2) 0.97929(14) 0.26915(15) 0.0470(3) Uani 1 1 d . . .
N2 N 1.18322(19) 0.80500(15) 0.05335(16) 0.0534(4) Uani 1 1 d . . .
N4 N 1.0765(2) 0.99979(14) 0.16024(16) 0.0511(3) Uani 1 1 d . . .
N3 N 1.2319(2) 0.91522(16) 0.07557(18) 0.0570(4) Uani 1 1 d . . .
C6 C 0.8853(2) 0.70545(14) 0.13092(15) 0.0382(3) Uani 1 1 d . . .
C1 C 0.9393(2) 0.57330(15) 0.19316(16) 0.0425(3) Uani 1 1 d . . .
C8 C 0.6782(2) 1.09175(14) 0.35509(15) 0.0415(3) Uani 1 1 d . . .
C5 C 0.7340(2) 0.73168(16) 0.07234(17) 0.0466(4) Uani 1 1 d . . .
H5 H 0.6975 0.8202 0.0314 0.056 Uiso 1 1 calc R . .
C7 C 0.9269(2) 0.93532(14) 0.19026(16) 0.0401(3) Uani 1 1 d . . .
C9 C 0.4901(2) 1.17284(16) 0.37719(16) 0.0462(4) Uani 1 1 d . . .
C3 C 0.6948(3) 0.49314(18) 0.13297(19) 0.0546(4) Uani 1 1 d . . .
H3 H 0.6311 0.4215 0.1324 0.066 Uiso 1 1 calc R . .
C4 C 0.6368(2) 0.62500(19) 0.07503(19) 0.0533(4) Uani 1 1 d . . .
H4 H 0.5327 0.6424 0.0378 0.064 Uiso 1 1 calc R . .
C2 C 0.8456(3) 0.46602(16) 0.19157(18) 0.0514(4) Uani 1 1 d . . .
H2 H 0.8843 0.3766 0.2298 0.062 Uiso 1 1 calc R . .
C10 C 0.4225(3) 1.27904(19) 0.4678(2) 0.0619(5) Uani 1 1 d . . .
H10 H 0.2961 1.3322 0.4822 0.074 Uiso 1 1 calc R . .
C13 C 0.7987(3) 1.11988(19) 0.4244(2) 0.0570(4) Uani 1 1 d . . .
H13 H 0.9252 1.0670 0.4106 0.068 Uiso 1 1 calc R . .
C12 C 0.7313(4) 1.2264(2) 0.5142(2) 0.0688(5) Uani 1 1 d . . .
H12 H 0.8130 1.2449 0.5601 0.083 Uiso 1 1 calc R . .
C11 C 0.5437(4) 1.3052(2) 0.5360(2) 0.0710(6) Uani 1 1 d . . .
H11 H 0.4991 1.3761 0.5969 0.085 Uiso 1 1 calc R . .
H1N H 0.651(3) 0.946(2) 0.263(2) 0.058(6) Uiso 1 1 d . . .

loop_
_atom_site_aniso_label
_atom_site_aniso_U_11
_atom_site_aniso_U_22
_atom_site_aniso_U_33
_atom_site_aniso_U_23
_atom_site_aniso_U_13
_atom_site_aniso_U_12
Cl1 0.0776(3) 0.0592(3) 0.0784(4) -0.0017(2) -0.0468(3) -0.0021(2)
Cl2 0.0509(3) 0.0774(3) 0.0768(3) -0.0163(3) -0.0231(2) -0.0019(2)
N1 0.0382(6) 0.0349(6) 0.0521(7) -0.0109(5) -0.0124(5) -0.0046(5)
N5 0.0439(7) 0.0389(6) 0.0602(8) -0.0188(6) -0.0126(6) -0.0075(5)
N2 0.0398(7) 0.0504(7) 0.0683(9) -0.0147(7) -0.0113(6) -0.0065(5)
N4 0.0497(7) 0.0439(7) 0.0633(9) -0.0097(6) -0.0166(6) -0.0133(6)
N3 0.0459(7) 0.0539(8) 0.0717(10) -0.0132(7) -0.0122(7) -0.0140(6)
C6 0.0391(7) 0.0326(6) 0.0422(7) -0.0120(5) -0.0093(5) -0.0042(5)
C1 0.0454(8) 0.0366(7) 0.0436(8) -0.0105(6) -0.0121(6) -0.0017(6)
C8 0.0505(8) 0.0313(6) 0.0415(7) -0.0055(5) -0.0115(6) -0.0078(6)
C5 0.0461(8) 0.0396(7) 0.0551(9) -0.0103(6) -0.0178(7) -0.0027(6)
C7 0.0446(7) 0.0314(6) 0.0473(8) -0.0058(6) -0.0183(6) -0.0052(5)
C9 0.0510(8) 0.0398(7) 0.0432(8) -0.0040(6) -0.0089(6) -0.0069(6)
C3 0.0573(9) 0.0493(9) 0.0589(10) -0.0219(8) -0.0061(8) -0.0195(7)
C4 0.0471(9) 0.0581(10) 0.0611(10) -0.0208(8) -0.0188(7) -0.0095(7)
C2 0.0641(10) 0.0337(7) 0.0512(9) -0.0104(6) -0.0084(7) -0.0078(6)
C10 0.0700(11) 0.0454(9) 0.0536(10) -0.0115(8) -0.0022(8) 0.0023(8)
C13 0.0680(11) 0.0514(9) 0.0578(10) -0.0132(8) -0.0259(8) -0.0080(8)
C12 0.0951(15) 0.0660(12) 0.0552(10) -0.0186(9) -0.0259(10) -0.0221(11)
C11 0.1049(16) 0.0512(10) 0.0493(10) -0.0211(8) -0.0052(10) -0.0160(10)

loop_
_atom_type_symbol
_atom_type_description
_atom_type_scat_dispersion_real
_atom_type_scat_dispersion_imag
_atom_type_scat_source
C C 0.0033 0.0016 'International Tables Vol C Tables 4.2.6.8 and 6.1.1.4'
H H 0.0000 0.0000 'International Tables Vol C Tables 4.2.6.8 and 6.1.1.4'
N N 0.0061 0.0033 'International Tables Vol C Tables 4.2.6.8 and 6.1.1.4'
Cl Cl 0.1484 0.1585 'International Tables Vol C Tables 4.2.6.8 and 6.1.1.4'

loop_
_geom_angle_atom_site_label_1
_geom_angle_atom_site_label_2
_geom_angle_atom_site_label_3
_geom_angle
_geom_angle_site_symmetry_1
_geom_angle_site_symmetry_3
_geom_angle_publ_flag
C7 N1 N2 107.59(12) . . ?
C7 N1 C6 130.99(12) . . ?
N2 N1 C6 121.40(11) . . ?
C7 N5 C8 124.01(13) . . ?
N3 N2 N1 106.02(12) . . ?
C7 N4 N3 105.39(12) . . ?
N2 N3 N4 111.86(13) . . ?
C5 C6 C1 120.31(13) . . ?
C5 C6 N1 119.95(13) . . ?
C1 C6 N1 119.74(13) . . ?
C2 C1 C6 119.85(15) . . ?
C2 C1 Cl1 119.61(12) . . ?
C6 C1 Cl1 120.55(11) . . ?
C13 C8 C9 118.69(14) . . ?
C13 C8 N5 121.55(15) . . ?
C9 C8 N5 119.68(14) . . ?
C6 C5 C4 119.50(15) . . ?
N4 C7 N1 109.12(13) . . ?
N4 C7 N5 127.83(13) . . ?
N1 C7 N5 123.04(13) . . ?
C10 C9 C8 120.98(16) . . ?
C10 C9 Cl2 119.55(14) . . ?
C8 C9 Cl2 119.47(11) . . ?
C2 C3 C4 120.91(14) . . ?
C3 C4 C5 119.97(16) . . ?
C3 C2 C1 119.41(15) . . ?
C11 C10 C9 119.55(18) . . ?
C12 C13 C8 120.20(18) . . ?
C11 C12 C13 120.47(19) . . ?
C10 C11 C12 120.11(16) . . ?

loop_
_geom_bond_atom_site_label_1
_geom_bond_atom_site_label_2
_geom_bond_distance
_geom_bond_site_symmetry_2
_geom_bond_publ_flag
Cl1 C1 1.7281(16) . ?
Cl2 C9 1.7347(18) . ?
N1 C7 1.3476(17) . ?
N1 N2 1.3720(17) . ?
N1 C6 1.4290(17) . ?
N5 C7 1.357(2) . ?
N5 C8 1.4082(18) . ?
N2 N3 1.2846(19) . ?
N4 C7 1.3183(19) . ?
N4 N3 1.365(2) . ?
C6 C5 1.380(2) . ?
C6 C1 1.392(2) . ?
C1 C2 1.387(2) . ?
C8 C13 1.387(2) . ?
C8 C9 1.391(2) . ?
C5 C4 1.388(2) . ?
C9 C10 1.388(2) . ?
C3 C2 1.376(3) . ?
C3 C4 1.379(3) . ?
C10 C11 1.374(3) . ?
C13 C12 1.384(2) . ?
C12 C11 1.380(3) . ?

loop_
_cod_related_entry_id
_cod_related_entry_database
_cod_related_entry_code
1 ChemSpider 30653485
